data_4334689
loop_
_publ_author_name
'Giorgio Baggi'
'Massimo Boiocchi'
'Carlo Ciarrocchi'
'Luigi Fabbrizzi'

_publ_contact_author_address
;
Dipartimento di Chimica
University of Pavia
via Taramelli 12, I-27100 Pavia, ITALY
;
_publ_contact_author_email
;
luigi.fabbrizzi@unipv.it
;
_publ_contact_author_name 'Prof. Luigi Fabbrizzi'
_publ_section_title
;
 Enhancing the Anion Affinity of Urea-Based Receptors with a Ru(terpy)22+
 Chromophore
;
_journal_name_full 'Inorganic Chemistry'
_journal_page_first 5273
_journal_page_last 5283
_journal_paper_doi 10.1021/ic400196a
_journal_volume 52
_journal_year 2013
_chemical_formula_moiety 'C37 H28 N8 Ru, 2(F6 P), 1.75(H2 O)'
_chemical_formula_sum 'C37 H31.5 F12 N8 O1.75 P2 Ru'
_chemical_formula_weight 1007.21
_chemical_name_common
;
 (4'-phenylurea-2,2':6',2''-terpyridine)-(2,2':6',2''-terpyridine)-
 ruthenium(ii) hexafluorophospate hydrate
;
_chemical_name_systematic
;
 ?
;
_space_group_IT_number 2
_symmetry_cell_setting triclinic
_symmetry_Int_Tables_number 2
_symmetry_space_group_name_Hall '-P 1'
_symmetry_space_group_name_H-M 'P -1'
_atom_sites_solution_hydrogens geom
_atom_sites_solution_primary direct
_atom_sites_solution_secondary difmap
_audit_creation_method SHELXL-97
_cell_angle_alpha 90.65(7)
_cell_angle_beta 101.89(8)
_cell_angle_gamma 94.52(9)
_cell_formula_units_Z 2
_cell_length_a 11.642(8)
_cell_length_b 13.470(9)
_cell_length_c 13.904(9)
_cell_measurement_reflns_used 25
_cell_measurement_temperature 293(2)
_cell_measurement_theta_max 12
_cell_measurement_theta_min 7
_cell_volume 2126(3)
_computing_cell_refinement 'CAD4 Express (Enraf Nonius, 1994)'
_computing_data_collection 'CAD4 Express (Enraf Nonius, 1994)'
_computing_data_reduction 'XCAD4 (Harms & Wocadlo, 1995)'
_computing_molecular_graphics 'Mercury (Macrae et al., 2008)'
_computing_publication_material 'WinGX publication routines (Farrugia, 1999)'
_computing_structure_refinement 'SHELXL-97 (Sheldrick, 2008)'
_computing_structure_solution 'SIR-97 (Altomare et al., 1999)'
_diffrn_ambient_temperature 293(2)
_diffrn_measured_fraction_theta_full 0.999
_diffrn_measured_fraction_theta_max 0.999
_diffrn_measurement_device_type 'ENRAF-NONIUS CAD4'
_diffrn_measurement_method 'omega scans'
_diffrn_radiation_monochromator graphite
_diffrn_radiation_source 'fine-focus sealed tube'
_diffrn_radiation_type MoK\a
_diffrn_radiation_wavelength 0.71073
_diffrn_reflns_av_R_equivalents 0.0527
_diffrn_reflns_av_sigmaI/netI 0.0696
_diffrn_reflns_limit_h_max 10
_diffrn_reflns_limit_h_min -11
_diffrn_reflns_limit_k_max 13
_diffrn_reflns_limit_k_min -13
_diffrn_reflns_limit_l_max 13
_diffrn_reflns_limit_l_min 0
_diffrn_reflns_number 4309
_diffrn_reflns_theta_full 20.00
_diffrn_reflns_theta_max 19.99
_diffrn_reflns_theta_min 1.49
_diffrn_standards_decay_% 0
_diffrn_standards_interval_time 250
_diffrn_standards_number 3
_exptl_absorpt_coefficient_mu 0.540
_exptl_absorpt_correction_T_max 0.9949
_exptl_absorpt_correction_T_min 0.3804
_exptl_absorpt_correction_type psi-scan
_exptl_absorpt_process_details
;
North A.C.T., Phillips D.C. & Mathews F.S. (1968) Acta. Cryst. A24, 351
;
_exptl_crystal_colour RED
_exptl_crystal_density_diffrn 1.573
_exptl_crystal_description 'PLATY PRISM'
_exptl_crystal_F_000 1011
_exptl_crystal_size_max 0.69
_exptl_crystal_size_mid 0.38
_exptl_crystal_size_min 0.02
_refine_diff_density_max 0.979
_refine_diff_density_min -0.679
_refine_diff_density_rms 0.148
_refine_ls_extinction_method none
_refine_ls_goodness_of_fit_ref 1.241
_refine_ls_hydrogen_treatment mixed
_refine_ls_matrix_type full
_refine_ls_number_parameters 571
_refine_ls_number_reflns 3965
_refine_ls_number_restraints 4
_refine_ls_restrained_S_all 1.240
_refine_ls_R_factor_all 0.1597
_refine_ls_R_factor_gt 0.1100
_refine_ls_shift/su_max 0.003
_refine_ls_shift/su_mean 0.000
_refine_ls_structure_factor_coef Fsqd
_refine_ls_weighting_details 'calc w=1/[\s^2^(Fo^2^)+(0.2000P)^2^+0.0000P] where P=(Fo^2^+2Fc^2^)/3'
_refine_ls_weighting_scheme calc
_refine_ls_wR_factor_gt 0.2885
_refine_ls_wR_factor_ref 0.3393
_reflns_number_gt 2350
_reflns_number_total 3965
_reflns_threshold_expression >2\s(I)
_cod_data_source_file ic400196a_si_001.cif
_cod_data_source_block gio_ru1
_cod_database_code 4334689

loop_
_symmetry_equiv_pos_as_xyz
'x, y, z'
'-x, -y, -z'

loop_
_atom_site_label
_atom_site_type_symbol
_atom_site_fract_x
_atom_site_fract_y
_atom_site_fract_z
_atom_site_U_iso_or_equiv
_atom_site_adp_type
_atom_site_occupancy
_atom_site_symmetry_multiplicity
_atom_site_calc_flag
_atom_site_refinement_flags
_atom_site_disorder_assembly
_atom_site_disorder_group
Ru1 Ru 0.18359(14) 0.26739(10) 0.70748(11) 0.0759(8) Uani 1 1 d . . .
C1 C 0.3004(16) 0.4798(14) 0.7424(13) 0.073(5) Uani 1 1 d . . .
H1 H 0.2460 0.4910 0.7810 0.088 Uiso 1 1 calc R . .
C2 C 0.381(2) 0.5571(15) 0.7321(16) 0.099(6) Uani 1 1 d . . .
H2 H 0.3790 0.6196 0.7603 0.119 Uiso 1 1 calc R . .
C3 C 0.465(2) 0.5396(18) 0.679(2) 0.136(10) Uani 1 1 d . . .
H3 H 0.5255 0.5888 0.6783 0.164 Uiso 1 1 calc R . .
C4 C 0.4623(17) 0.4511(14) 0.6277(14) 0.088(6) Uani 1 1 d . . .
H4 H 0.5159 0.4417 0.5878 0.105 Uiso 1 1 calc R . .
C5 C 0.3741(14) 0.3745(12) 0.6378(13) 0.068(5) Uani 1 1 d . . .
C6 C 0.3654(16) 0.2813(14) 0.5901(13) 0.076(5) Uani 1 1 d . . .
C7 C 0.4318(16) 0.2474(14) 0.5255(14) 0.082(5) Uani 1 1 d . . .
H7 H 0.4922 0.2884 0.5084 0.098 Uiso 1 1 calc R . .
C8 C 0.4053(17) 0.1520(14) 0.4878(14) 0.076(5) Uani 1 1 d . . .
C9 C 0.3187(17) 0.0893(13) 0.5138(14) 0.080(5) Uani 1 1 d . . .
H9 H 0.3047 0.0238 0.4899 0.096 Uiso 1 1 calc R . .
C10 C 0.2518(15) 0.1260(13) 0.5772(12) 0.066(5) Uani 1 1 d . . .
C11 C 0.1589(16) 0.0703(13) 0.6152(15) 0.081(5) Uani 1 1 d . . .
C12 C 0.1216(17) -0.0272(14) 0.5896(14) 0.085(6) Uani 1 1 d . . .
H12 H 0.1558 -0.0608 0.5454 0.102 Uiso 1 1 calc R . .
C13 C 0.034(2) -0.0760(16) 0.6287(16) 0.103(7) Uani 1 1 d . . .
H13 H 0.0087 -0.1423 0.6121 0.124 Uiso 1 1 calc R . .
C14 C -0.016(2) -0.0216(15) 0.6948(19) 0.115(8) Uani 1 1 d . . .
H14 H -0.0750 -0.0513 0.7238 0.138 Uiso 1 1 calc R . .
C15 C 0.025(2) 0.0773(15) 0.7151(17) 0.109(7) Uani 1 1 d . . .
H15 H -0.0096 0.1127 0.7579 0.131 Uiso 1 1 calc R . .
C16 C 0.5526(18) 0.1620(18) 0.3717(18) 0.093(6) Uani 1 1 d . . .
C17 C 0.6551(18) 0.1304(17) 0.2417(18) 0.095(6) Uani 1 1 d . . .
C18 C 0.7329(19) 0.2118(18) 0.2580(16) 0.106(7) Uani 1 1 d U . .
H18 H 0.7350 0.2546 0.3114 0.127 Uiso 1 1 calc R . .
C19 C 0.809(2) 0.231(2) 0.195(2) 0.137(9) Uani 1 1 d U . .
H19 H 0.8633 0.2871 0.2063 0.165 Uiso 1 1 calc R . .
C20 C 0.804(3) 0.166(3) 0.1148(19) 0.138(9) Uani 1 1 d . . .
H20 H 0.8527 0.1802 0.0704 0.166 Uiso 1 1 calc R . .
C21 C 0.727(3) 0.081(2) 0.102(2) 0.141(10) Uani 1 1 d . . .
H21 H 0.7284 0.0347 0.0516 0.170 Uiso 1 1 calc R . .
C22 C 0.649(2) 0.0657(17) 0.1630(18) 0.117(8) Uani 1 1 d . . .
H22 H 0.5926 0.0118 0.1514 0.141 Uiso 1 1 calc R . .
C23 C 0.396(3) 0.1977(18) 0.8614(19) 0.112(7) Uani 1 1 d . . .
H23 H 0.4316 0.1849 0.8090 0.134 Uiso 1 1 calc R . .
C24 C 0.451(2) 0.180(2) 0.955(2) 0.134(9) Uani 1 1 d U . .
H24 H 0.5240 0.1543 0.9656 0.160 Uiso 1 1 calc R . .
C25 C 0.404(3) 0.199(3) 1.029(2) 0.171(13) Uani 1 1 d U . .
H25 H 0.4440 0.1857 1.0923 0.205 Uiso 1 1 calc R . .
C26 C 0.297(3) 0.236(2) 1.018(2) 0.126(8) Uani 1 1 d . . .
H26 H 0.2639 0.2490 1.0719 0.151 Uiso 1 1 calc R . .
C27 C 0.2398(18) 0.2550(16) 0.9232(19) 0.088(6) Uani 1 1 d . . .
C28 C 0.123(2) 0.2996(16) 0.8973(19) 0.101(7) Uani 1 1 d . . .
C29 C 0.058(3) 0.3362(18) 0.9605(16) 0.116(8) Uani 1 1 d . . .
H29 H 0.0858 0.3321 1.0280 0.139 Uiso 1 1 calc R . .
C30 C -0.040(3) 0.376(2) 0.928(2) 0.127(9) Uani 1 1 d . . .
H30 H -0.0847 0.3968 0.9719 0.153 Uiso 1 1 calc R . .
C31 C -0.077(2) 0.3885(17) 0.827(2) 0.118(8) Uani 1 1 d . . .
H31 H -0.1457 0.4188 0.8015 0.142 Uiso 1 1 calc R . .
C32 C -0.008(2) 0.3536(14) 0.7649(15) 0.075(5) Uani 1 1 d . . .
C33 C -0.035(2) 0.3579(14) 0.6596(18) 0.088(6) Uani 1 1 d . . .
C34 C -0.132(2) 0.3958(15) 0.606(2) 0.101(7) Uani 1 1 d . . .
H34 H -0.1879 0.4182 0.6383 0.122 Uiso 1 1 calc R . .
C35 C -0.152(2) 0.4027(18) 0.502(2) 0.116(8) Uani 1 1 d . . .
H35 H -0.2190 0.4278 0.4653 0.140 Uiso 1 1 calc R . .
C36 C -0.064(3) 0.3691(17) 0.4614(14) 0.095(6) Uani 1 1 d . . .
H36 H -0.0711 0.3725 0.3937 0.113 Uiso 1 1 calc R . .
C37 C 0.034(2) 0.3304(15) 0.517(2) 0.095(6) Uani 1 1 d . . .
H37 H 0.0914 0.3100 0.4854 0.114 Uiso 1 1 calc R . .
N1 N 0.2957(12) 0.3899(10) 0.7002(10) 0.071(4) Uani 1 1 d . . .
N2 N 0.2792(13) 0.2197(10) 0.6152(10) 0.069(4) Uani 1 1 d . . .
N3 N 0.1087(12) 0.1255(10) 0.6790(11) 0.077(4) Uani 1 1 d . . .
N4 N 0.4626(15) 0.1132(12) 0.4139(12) 0.089(5) Uani 1 1 d D . .
H4N H 0.426(15) 0.055(8) 0.376(12) 0.107 Uiso 1 1 d D . .
N5 N 0.5704(16) 0.1047(12) 0.2989(13) 0.096(5) Uani 1 1 d D . .
H5N H 0.514(13) 0.048(9) 0.285(14) 0.115 Uiso 1 1 d D . .
N6 N 0.2850(18) 0.2353(12) 0.8447(11) 0.087(5) Uani 1 1 d . . .
N7 N 0.0860(15) 0.3137(10) 0.7999(12) 0.067(4) Uani 1 1 d . . .
N8 N 0.0469(13) 0.3221(10) 0.6087(14) 0.069(4) Uani 1 1 d . . .
O1 O 0.5996(14) 0.2419(11) 0.4040(11) 0.110(5) Uani 1 1 d . . .
P1 P 0.3135(7) -0.1268(6) 0.2481(7) 0.137(3) Uani 1 1 d . . .
F1 F 0.2832(17) -0.0232(14) 0.2669(17) 0.211(9) Uani 1 1 d . . .
F2 F 0.4454(15) -0.1009(14) 0.3040(17) 0.205(8) Uani 1 1 d . . .
F3 F 0.357(2) -0.2325(17) 0.252(3) 0.36(2) Uani 1 1 d . . .
F4 F 0.1922(18) -0.153(2) 0.200(3) 0.35(2) Uani 1 1 d . . .
F5 F 0.352(2) -0.103(4) 0.1616(18) 0.35(2) Uani 1 1 d . . .
F6 F 0.286(4) -0.146(3) 0.349(2) 0.34(2) Uani 1 1 d . . .
P2 P 0.1990(6) 0.3243(4) 0.2789(4) 0.0958(19) Uani 1 1 d . . .
F7 F 0.2702(11) 0.3959(8) 0.3665(9) 0.119(4) Uani 1 1 d . . .
F8 F 0.0830(11) 0.3745(10) 0.2874(11) 0.136(5) Uani 1 1 d . . .
F9 F 0.1256(13) 0.2519(10) 0.1915(9) 0.135(5) Uani 1 1 d . . .
F10 F 0.3146(11) 0.2765(9) 0.2712(10) 0.124(4) Uani 1 1 d . . .
F11 F 0.1716(12) 0.2469(9) 0.3564(9) 0.128(4) Uani 1 1 d . . .
F12 F 0.2268(15) 0.4025(10) 0.2030(11) 0.153(6) Uani 1 1 d . . .
O1WA O 0.5000 0.5000 1.0000 0.29(6) Uani 0.50 2 d SP . .
O1WB O 0.354(4) 0.569(3) 1.054(4) 0.20(2) Uani 0.50 1 d P A 2

loop_
_atom_site_aniso_label
_atom_site_aniso_U_11
_atom_site_aniso_U_22
_atom_site_aniso_U_33
_atom_site_aniso_U_23
_atom_site_aniso_U_13
_atom_site_aniso_U_12
Ru1 0.0894(13) 0.0539(11) 0.0870(12) -0.0097(7) 0.0311(9) -0.0098(8)
C1 0.076(13) 0.059(12) 0.082(12) -0.017(10) 0.009(10) 0.011(11)
C2 0.116(19) 0.061(14) 0.114(17) -0.012(11) 0.012(15) 0.003(14)
C3 0.12(2) 0.10(2) 0.18(3) -0.050(18) 0.05(2) -0.053(15)
C4 0.093(15) 0.066(13) 0.107(15) -0.016(11) 0.037(12) -0.009(11)
C5 0.053(11) 0.049(11) 0.098(13) 0.011(10) 0.007(10) 0.005(9)
C6 0.076(13) 0.066(13) 0.085(13) -0.004(11) 0.028(11) -0.034(11)
C7 0.072(13) 0.075(14) 0.106(15) -0.016(11) 0.040(12) 0.000(10)
C8 0.073(13) 0.062(13) 0.088(13) -0.002(11) 0.009(11) 0.004(11)
C9 0.087(14) 0.059(12) 0.095(14) -0.018(10) 0.023(12) 0.008(11)
C10 0.067(12) 0.061(12) 0.064(11) -0.011(9) 0.006(9) -0.001(9)
C11 0.071(13) 0.057(12) 0.109(15) -0.012(11) 0.012(12) -0.016(10)
C12 0.092(15) 0.069(14) 0.101(15) -0.020(11) 0.040(12) -0.006(11)
C13 0.118(19) 0.071(13) 0.118(17) 0.004(13) 0.024(15) -0.006(13)
C14 0.111(18) 0.068(15) 0.18(2) -0.026(14) 0.074(17) -0.026(12)
C15 0.13(2) 0.067(15) 0.139(19) -0.012(13) 0.049(16) -0.022(13)
C16 0.078(15) 0.078(16) 0.13(2) 0.022(15) 0.037(14) -0.002(13)
C17 0.069(14) 0.098(16) 0.132(19) -0.003(14) 0.046(14) 0.023(13)
C18 0.086(16) 0.127(19) 0.109(17) -0.005(14) 0.035(12) -0.007(15)
C19 0.11(2) 0.15(2) 0.16(3) 0.00(2) 0.067(17) -0.006(17)
C20 0.15(3) 0.17(3) 0.11(2) 0.007(19) 0.063(18) 0.00(2)
C21 0.12(2) 0.12(2) 0.18(3) 0.02(2) 0.03(2) 0.016(19)
C22 0.14(2) 0.104(18) 0.127(19) -0.015(15) 0.086(18) -0.004(15)
C23 0.14(2) 0.115(19) 0.084(18) -0.004(14) 0.036(17) 0.009(17)
C24 0.11(2) 0.15(2) 0.14(3) 0.01(2) 0.024(18) 0.044(17)
C25 0.15(3) 0.25(4) 0.11(2) 0.00(2) 0.013(18) 0.07(3)
C26 0.13(2) 0.16(2) 0.10(2) 0.006(17) 0.028(17) 0.022(19)
C27 0.062(14) 0.109(16) 0.098(18) -0.015(13) 0.034(14) -0.004(12)
C28 0.12(2) 0.091(15) 0.089(18) -0.016(13) 0.026(16) -0.018(14)
C29 0.17(3) 0.13(2) 0.070(14) -0.016(13) 0.061(17) 0.029(18)
C30 0.13(2) 0.16(2) 0.12(2) -0.008(17) 0.064(18) 0.071(19)
C31 0.13(2) 0.114(19) 0.12(2) 0.000(16) 0.037(18) 0.013(16)
C32 0.093(16) 0.064(12) 0.071(15) -0.011(10) 0.028(13) -0.003(11)
C33 0.087(16) 0.052(12) 0.11(2) -0.007(12) -0.008(16) -0.008(11)
C34 0.12(2) 0.076(14) 0.12(2) -0.013(13) 0.057(17) -0.008(14)
C35 0.084(18) 0.121(19) 0.13(2) 0.039(17) -0.005(17) -0.005(14)
C36 0.113(19) 0.130(19) 0.043(11) 0.003(11) 0.024(14) 0.005(15)
C37 0.11(2) 0.067(13) 0.11(2) -0.009(13) 0.024(16) -0.025(12)
N1 0.062(10) 0.065(10) 0.086(10) -0.017(8) 0.018(8) -0.001(7)
N2 0.089(11) 0.039(8) 0.081(10) -0.019(7) 0.017(8) 0.026(8)
N3 0.055(9) 0.070(10) 0.103(11) -0.030(9) 0.023(8) -0.029(8)
N4 0.088(12) 0.079(11) 0.105(12) -0.026(9) 0.033(10) 0.012(10)
N5 0.112(15) 0.084(12) 0.110(13) -0.020(11) 0.067(12) 0.004(10)
N6 0.105(14) 0.080(11) 0.072(11) -0.007(8) 0.021(11) -0.022(10)
N7 0.071(11) 0.060(9) 0.077(12) 0.005(8) 0.021(8) 0.032(8)
N8 0.070(11) 0.053(9) 0.085(13) 0.009(8) 0.017(10) -0.001(7)
O1 0.141(13) 0.075(10) 0.124(11) -0.009(9) 0.070(10) -0.023(9)
P1 0.097(6) 0.129(7) 0.185(9) -0.062(6) 0.049(5) -0.016(4)
F1 0.198(18) 0.155(15) 0.28(2) -0.091(17) 0.042(16) 0.015(13)
F2 0.127(14) 0.171(16) 0.30(2) -0.003(16) 0.007(15) -0.007(12)
F3 0.20(2) 0.159(18) 0.71(7) -0.23(3) 0.07(3) -0.003(16)
F4 0.119(16) 0.34(3) 0.59(6) -0.31(4) 0.10(2) -0.089(18)
F5 0.23(3) 0.72(7) 0.163(19) 0.05(3) 0.087(18) 0.25(4)
F6 0.41(5) 0.42(5) 0.29(3) 0.12(3) 0.23(4) 0.17(4)
P2 0.111(5) 0.083(4) 0.097(4) -0.001(3) 0.039(4) -0.015(4)
F7 0.128(10) 0.098(8) 0.125(9) -0.046(7) 0.030(8) -0.018(7)
F8 0.100(9) 0.137(11) 0.176(13) 0.011(9) 0.030(9) 0.023(8)
F9 0.157(12) 0.134(11) 0.102(9) -0.029(8) 0.026(8) -0.048(9)
F10 0.111(10) 0.101(8) 0.167(12) -0.028(8) 0.052(9) 0.005(7)
F11 0.161(12) 0.106(9) 0.124(10) 0.007(8) 0.056(9) -0.020(8)
F12 0.209(16) 0.111(10) 0.162(12) 0.043(9) 0.091(12) 0.007(10)
O1WA 0.34(11) 0.14(5) 0.28(8) 0.11(5) -0.15(8) -0.06(6)
O1WB 0.16(4) 0.12(3) 0.34(6) 0.08(3) 0.08(4) 0.03(3)

loop_
_atom_type_symbol
_atom_type_description
_atom_type_scat_dispersion_real
_atom_type_scat_dispersion_imag
_atom_type_scat_source
C C 0.0033 0.0016 'International Tables Vol C Tables 4.2.6.8 and 6.1.1.4'
H H 0.0000 0.0000 'International Tables Vol C Tables 4.2.6.8 and 6.1.1.4'
F F 0.0171 0.0103 'International Tables Vol C Tables 4.2.6.8 and 6.1.1.4'
N N 0.0061 0.0033 'International Tables Vol C Tables 4.2.6.8 and 6.1.1.4'
O O 0.0106 0.0060 'International Tables Vol C Tables 4.2.6.8 and 6.1.1.4'
P P 0.1023 0.0942 'International Tables Vol C Tables 4.2.6.8 and 6.1.1.4'
Ru Ru -1.2594 0.8363 'International Tables Vol C Tables 4.2.6.8 and 6.1.1.4'

loop_
_geom_angle_atom_site_label_1
_geom_angle_atom_site_label_2
_geom_angle_atom_site_label_3
_geom_angle
N2 Ru1 N7 179.2(6)
N2 Ru1 N3 79.8(6)
N7 Ru1 N3 99.4(6)
N2 Ru1 N1 78.2(6)
N7 Ru1 N1 102.6(6)
N3 Ru1 N1 158.0(6)
N2 Ru1 N8 100.2(7)
N7 Ru1 N8 79.6(7)
N3 Ru1 N8 91.0(6)
N1 Ru1 N8 93.1(5)
N2 Ru1 N6 102.1(7)
N7 Ru1 N6 78.0(8)
N3 Ru1 N6 94.5(6)
N1 Ru1 N6 90.0(6)
N8 Ru1 N6 157.6(8)
N1 C1 C2 123.6(18)
N1 C1 H1 118.2
C2 C1 H1 118.2
C3 C2 C1 118.4(19)
C3 C2 H2 120.8
C1 C2 H2 120.8
C2 C3 C4 122(2)
C2 C3 H3 119.1
C4 C3 H3 119.1
C3 C4 C5 117.4(19)
C3 C4 H4 121.3
C5 C4 H4 121.3
C6 C5 N1 118.0(15)
C6 C5 C4 121.8(17)
N1 C5 C4 120.1(15)
N2 C6 C7 119.9(16)
N2 C6 C5 110.9(16)
C7 C6 C5 129.2(17)
C8 C7 C6 118.0(17)
C8 C7 H7 121.0
C6 C7 H7 121.0
C7 C8 C9 122.1(18)
C7 C8 N4 121.8(18)
C9 C8 N4 115.9(16)
C8 C9 C10 118.6(16)
C8 C9 H9 120.7
C10 C9 H9 120.7
N2 C10 C9 119.0(16)
N2 C10 C11 114.2(16)
C9 C10 C11 126.6(17)
C12 C11 N3 122.3(17)
C12 C11 C10 123.5(19)
N3 C11 C10 114.2(15)
C11 C12 C13 120.7(19)
C11 C12 H12 119.6
C13 C12 H12 119.6
C12 C13 C14 117.7(19)
C12 C13 H13 121.2
C14 C13 H13 121.2
C15 C14 C13 118(2)
C15 C14 H14 121.0
C13 C14 H14 121.0
N3 C15 C14 126(2)
N3 C15 H15 117.2
C14 C15 H15 117.2
O1 C16 N5 131(2)
O1 C16 N4 121(2)
N5 C16 N4 108.6(19)
C18 C17 C22 122(2)
C18 C17 N5 125(2)
C22 C17 N5 114(2)
C17 C18 C19 120(2)
C17 C18 H18 120.0
C19 C18 H18 120.0
C18 C19 C20 119(3)
C18 C19 H19 120.4
C20 C19 H19 120.4
C21 C20 C19 120(3)
C21 C20 H20 120.0
C19 C20 H20 120.0
C22 C21 C20 119(3)
C22 C21 H21 120.4
C20 C21 H21 120.4
C21 C22 C17 120(2)
C21 C22 H22 120.1
C17 C22 H22 120.1
C24 C23 N6 119(2)
C24 C23 H23 120.4
N6 C23 H23 120.4
C25 C24 C23 122(3)
C25 C24 H24 119.2
C23 C24 H24 119.2
C24 C25 C26 122(3)
C24 C25 H25 119.0
C26 C25 H25 119.0
C25 C26 C27 117(3)
C25 C26 H26 121.4
C27 C26 H26 121.4
N6 C27 C26 122(2)
N6 C27 C28 113(2)
C26 C27 C28 125(2)
N7 C28 C29 118(2)
N7 C28 C27 114(2)
C29 C28 C27 128(2)
C30 C29 C28 122(2)
C30 C29 H29 119.1
C28 C29 H29 119.1
C29 C30 C31 119(2)
C29 C30 H30 120.5
C31 C30 H30 120.5
C32 C31 C30 118(2)
C32 C31 H31 121.2
C30 C31 H31 121.2
N7 C32 C31 121(2)
N7 C32 C33 115(2)
C31 C32 C33 125(3)
C34 C33 N8 118(2)
C34 C33 C32 125(3)
N8 C33 C32 117(2)
C33 C34 C35 123(2)
C33 C34 H34 118.5
C35 C34 H34 118.5
C36 C35 C34 114(2)
C36 C35 H35 123.0
C34 C35 H35 123.0
C35 C36 C37 122.6(19)
C35 C36 H36 118.7
C37 C36 H36 118.7
N8 C37 C36 122(2)
N8 C37 H37 119.1
C36 C37 H37 119.1
C1 N1 C5 118.1(15)
C1 N1 Ru1 129.1(13)
C5 N1 Ru1 112.7(10)
C10 N2 C6 122.3(15)
C10 N2 Ru1 117.4(12)
C6 N2 Ru1 120.3(11)
C15 N3 C11 115.9(15)
C15 N3 Ru1 129.8(14)
C11 N3 Ru1 114.2(11)
C16 N4 C8 128.1(18)
C16 N4 H4N 111(10)
C8 N4 H4N 119(10)
C16 N5 C17 123.5(18)
C16 N5 H5N 112(10)
C17 N5 H5N 124(10)
C27 N6 C23 117.6(18)
C27 N6 Ru1 116.4(18)
C23 N6 Ru1 126.0(16)
C32 N7 C28 122.9(17)
C32 N7 Ru1 118.8(14)
C28 N7 Ru1 118.2(14)
C37 N8 C33 120.7(19)
C37 N8 Ru1 129.4(17)
C33 N8 Ru1 109.8(15)
F5 P1 F4 95(2)
F5 P1 F1 94(2)
F4 P1 F1 89.3(14)
F5 P1 F6 173(2)
F4 P1 F6 91(2)
F1 P1 F6 83.9(16)
F5 P1 F3 94(2)
F4 P1 F3 98.2(15)
F1 P1 F3 168(2)
F6 P1 F3 87(2)
F5 P1 F2 86.7(15)
F4 P1 F2 178(2)
F1 P1 F2 91.2(11)
F6 P1 F2 86.5(19)
F3 P1 F2 80.9(12)
F10 P2 F12 88.4(8)
F10 P2 F11 91.9(8)
F12 P2 F11 179.1(9)
F10 P2 F8 179.0(8)
F12 P2 F8 91.1(8)
F11 P2 F8 88.6(8)
F10 P2 F7 90.1(7)
F12 P2 F7 89.9(8)
F11 P2 F7 89.2(7)
F8 P2 F7 89.0(8)
F10 P2 F9 90.6(8)
F12 P2 F9 90.7(8)
F11 P2 F9 90.2(7)
F8 P2 F9 90.3(9)
F7 P2 F9 179.1(8)

loop_
_geom_bond_atom_site_label_1
_geom_bond_atom_site_label_2
_geom_bond_distance
Ru1 N2 1.996(13)
Ru1 N7 2.007(14)
Ru1 N3 2.036(13)
Ru1 N1 2.039(14)
Ru1 N8 2.066(16)
Ru1 N6 2.095(17)
C1 N1 1.33(2)
C1 C2 1.38(3)
C1 H1 0.9300
C2 C3 1.37(3)
C2 H2 0.9300
C3 C4 1.38(3)
C3 H3 0.9300
C4 C5 1.43(2)
C4 H4 0.9300
C5 C6 1.40(2)
C5 N1 1.41(2)
C6 N2 1.36(2)
C6 C7 1.39(2)
C7 C8 1.37(2)
C7 H7 0.9300
C8 C9 1.37(2)
C8 N4 1.45(2)
C9 C10 1.40(2)
C9 H9 0.9300
C10 N2 1.35(2)
C10 C11 1.46(2)
C11 C12 1.37(2)
C11 N3 1.40(2)
C12 C13 1.38(3)
C12 H12 0.9300
C13 C14 1.41(3)
C13 H13 0.9300
C14 C15 1.39(3)
C14 H14 0.9300
C15 N3 1.32(2)
C15 H15 0.9300
C16 O1 1.20(2)
C16 N5 1.33(3)
C16 N4 1.43(3)
C17 C18 1.35(3)
C17 C22 1.38(3)
C17 N5 1.41(3)
C18 C19 1.38(3)
C18 H18 0.9300
C19 C20 1.40(3)
C19 H19 0.9300
C20 C21 1.39(3)
C20 H20 0.9300
C21 C22 1.38(3)
C21 H21 0.9300
C22 H22 0.9300
C23 C24 1.35(3)
C23 N6 1.40(3)
C23 H23 0.9300
C24 C25 1.30(4)
C24 H24 0.9300
C25 C26 1.36(4)
C25 H25 0.9300
C26 C27 1.39(3)
C26 H26 0.9300
C27 N6 1.34(2)
C27 C28 1.51(3)
C28 N7 1.35(3)
C28 C29 1.38(3)
C29 C30 1.30(3)
C29 H29 0.9300
C30 C31 1.41(3)
C30 H30 0.9300
C31 C32 1.39(3)
C31 H31 0.9300
C32 N7 1.26(2)
C32 C33 1.44(3)
C33 C34 1.36(3)
C33 N8 1.41(3)
C34 C35 1.41(3)
C34 H34 0.9300
C35 C36 1.37(3)
C35 H35 0.9300
C36 C37 1.38(3)
C36 H36 0.9300
C37 N8 1.26(2)
C37 H37 0.9300
N4 H4N 0.961(11)
N5 H5N 0.960(11)
P1 F5 1.40(3)
P1 F4 1.45(2)
P1 F1 1.499(18)
P1 F6 1.53(3)
P1 F3 1.54(2)
P1 F2 1.582(19)
P2 F10 1.559(13)
P2 F12 1.562(13)
P2 F11 1.570(13)
P2 F8 1.583(14)
P2 F7 1.592(12)
P2 F9 1.603(13)

loop_
_geom_torsion_atom_site_label_1
_geom_torsion_atom_site_label_2
_geom_torsion_atom_site_label_3
_geom_torsion_atom_site_label_4
_geom_torsion
N1 C1 C2 C3 -3(3)
C1 C2 C3 C4 7(4)
C2 C3 C4 C5 -5(4)
C3 C4 C5 C6 -179(2)
C3 C4 C5 N1 -1(3)
N1 C5 C6 N2 -1(2)
C4 C5 C6 N2 176.7(16)
N1 C5 C6 C7 -179.9(18)
C4 C5 C6 C7 -3(3)
N2 C6 C7 C8 1(3)
C5 C6 C7 C8 -179.6(18)
C6 C7 C8 C9 -2(3)
C6 C7 C8 N4 174.7(17)
C7 C8 C9 C10 3(3)
N4 C8 C9 C10 -173.5(15)
C8 C9 C10 N2 -4(3)
C8 C9 C10 C11 -178.1(17)
N2 C10 C11 C12 -177.0(17)
C9 C10 C11 C12 -3(3)
N2 C10 C11 N3 4(2)
C9 C10 C11 N3 178.7(16)
N3 C11 C12 C13 -2(3)
C10 C11 C12 C13 179.4(18)
C11 C12 C13 C14 1(3)
C12 C13 C14 C15 1(3)
C13 C14 C15 N3 -1(4)
C22 C17 C18 C19 0(4)
N5 C17 C18 C19 -178(2)
C17 C18 C19 C20 0(4)
C18 C19 C20 C21 -3(4)
C19 C20 C21 C22 6(4)
C20 C21 C22 C17 -6(4)
C18 C17 C22 C21 3(4)
N5 C17 C22 C21 -179(2)
N6 C23 C24 C25 -1(4)
C23 C24 C25 C26 0(6)
C24 C25 C26 C27 0(5)
C25 C26 C27 N6 1(4)
C25 C26 C27 C28 -178(3)
N6 C27 C28 N7 -1(2)
C26 C27 C28 N7 178(2)
N6 C27 C28 C29 -174(2)
C26 C27 C28 C29 6(4)
N7 C28 C29 C30 5(4)
C27 C28 C29 C30 177(2)
C28 C29 C30 C31 -4(4)
C29 C30 C31 C32 2(4)
C30 C31 C32 N7 -1(3)
C30 C31 C32 C33 178(2)
N7 C32 C33 C34 178.9(18)
C31 C32 C33 C34 0(3)
N7 C32 C33 N8 -3(2)
C31 C32 C33 N8 177.8(17)
N8 C33 C34 C35 -1(3)
C32 C33 C34 C35 176.8(18)
C33 C34 C35 C36 -1(3)
C34 C35 C36 C37 1(3)
C35 C36 C37 N8 1(3)
C2 C1 N1 C5 -3(3)
C2 C1 N1 Ru1 179.8(14)
C6 C5 N1 C1 -177.2(16)
C4 C5 N1 C1 5(2)
C6 C5 N1 Ru1 0.3(19)
C4 C5 N1 Ru1 -177.1(13)
N2 Ru1 N1 C1 177.2(15)
N7 Ru1 N1 C1 -2.7(16)
N3 Ru1 N1 C1 177.7(15)
N8 Ru1 N1 C1 77.4(15)
N6 Ru1 N1 C1 -80.4(15)
N2 Ru1 N1 C5 0.1(11)
N7 Ru1 N1 C5 -179.8(11)
N3 Ru1 N1 C5 1(2)
N8 Ru1 N1 C5 -99.8(12)
N6 Ru1 N1 C5 102.5(12)
C9 C10 N2 C6 3(2)
C11 C10 N2 C6 178.4(16)
C9 C10 N2 Ru1 -178.6(12)
C11 C10 N2 Ru1 -3.7(19)
C7 C6 N2 C10 -2(3)
C5 C6 N2 C10 178.6(15)
C7 C6 N2 Ru1 -179.9(13)
C5 C6 N2 Ru1 1(2)
N3 Ru1 N2 C10 1.7(12)
N1 Ru1 N2 C10 -178.4(12)
N8 Ru1 N2 C10 -87.4(12)
N6 Ru1 N2 C10 94.2(12)
N3 Ru1 N2 C6 179.7(14)
N1 Ru1 N2 C6 -0.5(13)
N8 Ru1 N2 C6 90.6(13)
N6 Ru1 N2 C6 -87.9(13)
C14 C15 N3 C11 0(3)
C14 C15 N3 Ru1 -176.4(18)
C12 C11 N3 C15 2(3)
C10 C11 N3 C15 -179.6(17)
C12 C11 N3 Ru1 178.4(15)
C10 C11 N3 Ru1 -3(2)
N2 Ru1 N3 C15 177.0(19)
N7 Ru1 N3 C15 -3(2)
N1 Ru1 N3 C15 176.5(17)
N8 Ru1 N3 C15 -82.8(19)
N6 Ru1 N3 C15 75.5(19)
N2 Ru1 N3 C11 0.7(13)
N7 Ru1 N3 C11 -179.5(13)
N1 Ru1 N3 C11 0(2)
N8 Ru1 N3 C11 100.9(14)
N6 Ru1 N3 C11 -100.9(14)
O1 C16 N4 C8 8(3)
N5 C16 N4 C8 -172.7(18)
C7 C8 N4 C16 2(3)
C9 C8 N4 C16 178.4(18)
O1 C16 N5 C17 0(4)
N4 C16 N5 C17 -179.3(18)
C18 C17 N5 C16 5(3)
C22 C17 N5 C16 -173(2)
C26 C27 N6 C23 -2(3)
C28 C27 N6 C23 177.2(17)
C26 C27 N6 Ru1 179.3(17)
C28 C27 N6 Ru1 -1(2)
C24 C23 N6 C27 2(3)
C24 C23 N6 Ru1 -179.7(18)
N2 Ru1 N6 C27 -176.9(13)
N7 Ru1 N6 C27 2.4(13)
N3 Ru1 N6 C27 -96.4(14)
N1 Ru1 N6 C27 105.2(13)
N8 Ru1 N6 C27 7(2)
N2 Ru1 N6 C23 4.8(17)
N7 Ru1 N6 C23 -176.0(17)
N3 Ru1 N6 C23 85.3(17)
N1 Ru1 N6 C23 -73.1(16)
N8 Ru1 N6 C23 -171.2(15)
C31 C32 N7 C28 2(3)
C33 C32 N7 C28 -177.2(16)
C31 C32 N7 Ru1 -178.8(14)
C33 C32 N7 Ru1 2(2)
C29 C28 N7 C32 -4(3)
C27 C28 N7 C32 -177.4(16)
C29 C28 N7 Ru1 176.8(15)
C27 C28 N7 Ru1 3(2)
N3 Ru1 N7 C32 -89.7(14)
N1 Ru1 N7 C32 90.4(14)
N8 Ru1 N7 C32 -0.5(13)
N6 Ru1 N7 C32 177.7(14)
N3 Ru1 N7 C28 89.4(14)
N1 Ru1 N7 C28 -90.4(14)
N8 Ru1 N7 C28 178.7(14)
N6 Ru1 N7 C28 -3.2(13)
C36 C37 N8 C33 -4(3)
C36 C37 N8 Ru1 180.0(14)
C34 C33 N8 C37 4(3)
C32 C33 N8 C37 -174.5(16)
C34 C33 N8 Ru1 -179.3(14)
C32 C33 N8 Ru1 2.4(18)
N2 Ru1 N8 C37 -5.3(16)
N7 Ru1 N8 C37 175.5(16)
N3 Ru1 N8 C37 -85.1(16)
N1 Ru1 N8 C37 73.2(16)
N6 Ru1 N8 C37 170.8(14)
N2 Ru1 N8 C33 178.2(11)
N7 Ru1 N8 C33 -1.1(10)
N3 Ru1 N8 C33 98.3(11)
N1 Ru1 N8 C33 -103.3(11)
N6 Ru1 N8 C33 -6(2)
